data_4324373
loop_
_publ_author_name
'Masooma Ibrahim'
'Sib Sankar Mal'
'Bassem S. Bassil'
'Abhishek Banerjee'
'Ulrich Kortz'

_publ_contact_author_address
;
Jacobs University, School of Engineering and Science, 
P. O. Box 750 561, 28725 Bremen, Germany
;
_publ_contact_author_email u.kortz@jacobs-university.de
_publ_contact_author_name 'Ulrich Kortz'
_publ_section_title
;
 Yttrium(III)-Containing Tungstoantimonate(III) Stabilized by Tetrahedral
 WO42-Capping Unit, [{Y(\a-SbW9O31(OH)2)(CH3COO)(H2O)}3(WO4)]17-
;
_journal_name_full 'Inorganic Chemistry'
_journal_page_first 956
_journal_page_last 960
_journal_paper_doi 10.1021/ic102149c
_journal_volume 50
_journal_year 2011
_chemical_formula_sum 'C6 H121 N Na16 O160 Sb3 W28 Y3'
_chemical_formula_weight 8915.66
_chemical_name_systematic
; 
 ? 
;
_space_group_IT_number 62
_symmetry_cell_setting orthorhombic
_symmetry_space_group_name_Hall '-P 2ac 2n'
_symmetry_space_group_name_H-M 'P n m a'
_atom_sites_solution_hydrogens geom
_atom_sites_solution_primary direct
_atom_sites_solution_secondary difmap
_audit_creation_method SHELXL-97
_cell_angle_alpha 90.00
_cell_angle_beta 90.00
_cell_angle_gamma 90.00
_cell_formula_units_Z 4
_cell_length_a 26.11(3)
_cell_length_b 32.049(14)
_cell_length_c 18.408(11)
_cell_measurement_temperature 173(2)
_cell_volume 15404(2)
_computing_cell_refinement 'Bruker SAINT'
_computing_data_collection 'Bruker APEX2'
_computing_data_reduction 'Bruker SAINT'
_computing_molecular_graphics 'Bruker SHELXTL'
_computing_publication_material 'Bruker SHELXTL'
_computing_structure_refinement 'SHELXL-97 (Sheldrick, 2008)'
_computing_structure_solution 'SHELXS-97 (Sheldrick, 2008)'
_diffrn_ambient_temperature 173(2)
_diffrn_measured_fraction_theta_full 0.993
_diffrn_measured_fraction_theta_max 0.993
_diffrn_measurement_device_type 'Bruker APEX-II CCD'
_diffrn_measurement_method '\f and \w scans'
_diffrn_radiation_monochromator graphite
_diffrn_radiation_source 'sealed tube'
_diffrn_radiation_type MoK\a
_diffrn_radiation_wavelength 0.71073
_diffrn_reflns_av_R_equivalents 0.1402
_diffrn_reflns_av_sigmaI/netI 0.0501
_diffrn_reflns_limit_h_max 28
_diffrn_reflns_limit_h_min -28
_diffrn_reflns_limit_k_max 34
_diffrn_reflns_limit_k_min -34
_diffrn_reflns_limit_l_max 20
_diffrn_reflns_limit_l_min -20
_diffrn_reflns_number 255904
_diffrn_reflns_theta_full 22.99
_diffrn_reflns_theta_max 22.99
_diffrn_reflns_theta_min 3.31
_exptl_absorpt_coefficient_mu 22.610
_exptl_absorpt_correction_T_max 0.2715
_exptl_absorpt_correction_T_min 0.0616
_exptl_absorpt_correction_type multi-scan
_exptl_absorpt_process_details SADABS
_exptl_crystal_colour yellow
_exptl_crystal_density_diffrn 3.844
_exptl_crystal_density_meas 0
_exptl_crystal_description plate
_exptl_crystal_F_000 15848
_exptl_crystal_size_max 0.27
_exptl_crystal_size_mid 0.23
_exptl_crystal_size_min 0.08
_refine_diff_density_max 3.399
_refine_diff_density_min -1.931
_refine_diff_density_rms 0.478
_refine_ls_extinction_method none
_refine_ls_goodness_of_fit_ref 1.094
_refine_ls_hydrogen_treatment constr
_refine_ls_matrix_type full
_refine_ls_number_parameters 491
_refine_ls_number_reflns 10856
_refine_ls_number_restraints 0
_refine_ls_restrained_S_all 1.094
_refine_ls_R_factor_all 0.1159
_refine_ls_R_factor_gt 0.0762
_refine_ls_shift/su_max 0.000
_refine_ls_shift/su_mean 0.000
_refine_ls_structure_factor_coef Fsqd
_refine_ls_weighting_details 'calc w=1/[\s^2^(Fo^2^)+(0.0900P)^2^+2200.0000P] where P=(Fo^2^+2Fc^2^)/3'
_refine_ls_weighting_scheme calc
_refine_ls_wR_factor_gt 0.1998
_refine_ls_wR_factor_ref 0.2358
_reflns_number_gt 7682
_reflns_number_total 10856
_reflns_threshold_expression >2sigma(I)
_cod_data_source_file ic102149c_si_002.cif
_cod_data_source_block ds9
_cod_original_cell_volume 15406(20)
_cod_database_code 4324373

loop_
_symmetry_equiv_pos_as_xyz
'x, y, z'
'-x+1/2, -y, z+1/2'
'-x, y+1/2, -z'
'x+1/2, -y+1/2, -z+1/2'
'-x, -y, -z'
'x-1/2, y, -z-1/2'
'x, -y-1/2, z'
'-x-1/2, y-1/2, z-1/2'

loop_
_atom_site_label
_atom_site_type_symbol
_atom_site_fract_x
_atom_site_fract_y
_atom_site_fract_z
_atom_site_U_iso_or_equiv
_atom_site_adp_type
_atom_site_occupancy
_atom_site_symmetry_multiplicity
_atom_site_calc_flag
_atom_site_refinement_flags
W1 W 0.16889(7) 0.32830(5) 0.11636(8) 0.0480(4) Uani 1 1 d .
W2 W 0.12191(7) 0.42571(5) 0.12049(9) 0.0539(5) Uani 1 1 d .
W3 W 0.05865(7) 0.34586(7) 0.19884(10) 0.0619(5) Uani 1 1 d .
W4 W 0.05434(6) 0.40596(5) 0.37052(9) 0.0523(4) Uani 1 1 d .
W5 W 0.12004(7) 0.48469(5) 0.29377(9) 0.0530(5) Uani 1 1 d .
W6 W 0.16366(6) 0.43825(5) 0.44548(8) 0.0432(4) Uani 1 1 d .
W7 W 0.28504(6) 0.41702(5) 0.35584(8) 0.0446(4) Uani 1 1 d .
W8 W 0.24221(7) 0.46286(5) 0.20314(8) 0.0496(4) Uani 1 1 d .
W9 W 0.28690(7) 0.36423(5) 0.19929(8) 0.0473(4) Uani 1 1 d .
W10 W 0.28363(7) 0.30221(6) 0.70010(8) 0.0502(4) Uani 1 1 d .
W11 W 0.24052(10) 0.2500 0.84640(11) 0.0467(6) Uani 1 2 d S
W12 W 0.11868(7) 0.30794(5) 0.83303(8) 0.0493(4) Uani 1 1 d .
W13 W 0.05395(6) 0.30757(5) 0.67539(10) 0.0507(4) Uani 1 1 d .
W14 W 0.16347(7) 0.35961(5) 0.68737(8) 0.0448(4) Uani 1 1 d .
W15 W 0.16569(8) 0.2500 0.41775(11) 0.0382(5) Uani 1 2 d S
Sb1 Sb 0.17149(9) 0.36622(7) 0.29862(12) 0.0396(6) Uani 1 1 d .
Sb2 Sb 0.16913(13) 0.2500 0.65249(18) 0.0373(8) Uani 1 2 d S
Y1 Y 0.2456(2) 0.2500 0.2383(3) 0.0486(13) Uani 1 2 d S
Y2 Y 0.24344(14) 0.34169(11) 0.50958(18) 0.0421(9) Uani 1 1 d .
O1T O 0.1839(11) 0.2978(9) 0.0399(16) 0.065(8) Uiso 1 1 d .
O2T O 0.1063(13) 0.4598(11) 0.0555(18) 0.083(10) Uiso 1 1 d .
O3A O 0.0788(11) 0.3073(9) 0.2636(15) 0.059(7) Uiso 1 1 d .
O3T O -0.0003(14) 0.3300(12) 0.174(2) 0.091(10) Uiso 1 1 d .
O4A O 0.0756(11) 0.3526(9) 0.3976(15) 0.059(7) Uiso 1 1 d .
O4T O -0.0077(13) 0.4102(11) 0.4040(19) 0.085(10) Uiso 1 1 d .
O5T O 0.1013(11) 0.5345(9) 0.2758(16) 0.067(8) Uiso 1 1 d .
O6T O 0.1706(10) 0.4624(8) 0.5278(14) 0.054(7) Uiso 1 1 d .
O7T O 0.3329(10) 0.4356(8) 0.4091(14) 0.054(7) Uiso 1 1 d .
O8T O 0.2600(11) 0.5083(9) 0.1590(16) 0.067(8) Uiso 1 1 d .
O9T O 0.3380(11) 0.3480(9) 0.1470(15) 0.059(7) Uiso 1 1 d .
O10A O 0.3206(13) 0.2500 0.6955(18) 0.044(9) Uiso 1 2 d S
O10T O 0.3334(11) 0.3370(9) 0.7018(16) 0.064(8) Uiso 1 1 d .
O11Y O 0.1809(9) 0.2936(7) 0.1913(12) 0.040(6) Uiso 1 1 d .
O1S1 O 0.1368(9) 0.3733(7) 0.2029(12) 0.043(6) Uiso 1 1 d .
O11T O 0.2617(15) 0.2500 0.939(2) 0.055(10) Uiso 1 2 d S
O1Y1 O 0.295(2) 0.2500 0.343(3) 0.102(17) Uiso 1 2 d S
O1S2 O 0.2265(12) 0.2500 0.7209(17) 0.038(8) Uiso 1 2 d S
O12A O 0.1002(16) 0.2500 0.839(2) 0.061(11) Uiso 1 2 d S
O12 O 0.1492(10) 0.3827(8) 0.0656(14) 0.054(7) Uiso 1 1 d .
O12T O 0.0992(12) 0.3252(10) 0.9178(16) 0.070(8) Uiso 1 1 d .
O1Y2 O 0.2993(13) 0.2925(11) 0.4609(18) 0.082(10) Uiso 1 1 d .
O13B O 0.0415(15) 0.2500 0.698(2) 0.055(10) Uiso 1 2 d S
O13A O 0.0728(11) 0.2938(9) 0.5853(15) 0.061(7) Uiso 1 1 d .
O13 O 0.0956(11) 0.3171(9) 0.1217(15) 0.059(7) Uiso 1 1 d .
O13T O -0.0083(12) 0.3255(10) 0.6639(17) 0.073(9) Uiso 1 1 d .
O14T O 0.1737(10) 0.4134(9) 0.6823(15) 0.058(7) Uiso 1 1 d .
O15A O 0.101(2) 0.2500 0.419(3) 0.093(15) Uiso 1 2 d S
O19 O 0.2343(9) 0.3569(7) 0.1314(13) 0.043(6) Uiso 1 1 d .
O2S1 O 0.1354(9) 0.4165(7) 0.3354(12) 0.038(5) Uiso 1 1 d .
O2S2 O 0.1343(9) 0.2950(7) 0.7089(12) 0.040(6) Uiso 1 1 d .
O23 O 0.0589(11) 0.3976(9) 0.1315(16) 0.068(8) Uiso 1 1 d .
O25 O 0.1036(11) 0.4596(9) 0.2039(15) 0.062(8) Uiso 1 1 d .
O28 O 0.1923(10) 0.4441(8) 0.1400(13) 0.050(6) Uiso 1 1 d .
O3S1 O 0.2295(9) 0.4000(8) 0.2662(13) 0.047(6) Uiso 1 1 d .
O34 O 0.0438(11) 0.3863(9) 0.2741(15) 0.061(7) Uiso 1 1 d .
O45 O 0.0562(11) 0.4626(9) 0.3314(15) 0.062(8) Uiso 1 1 d .
O46 O 0.0909(11) 0.4288(9) 0.4545(15) 0.059(7) Uiso 1 1 d .
O56 O 0.1424(11) 0.4910(9) 0.3915(15) 0.065(8) Uiso 1 1 d .
O58 O 0.1913(11) 0.4831(9) 0.2582(15) 0.063(8) Uiso 1 1 d .
O62Y O 0.1776(9) 0.3856(7) 0.4646(12) 0.041(6) Uiso 1 1 d .
O67 O 0.2301(10) 0.4457(8) 0.3998(14) 0.055(7) Uiso 1 1 d .
O72Y O 0.2657(9) 0.3697(7) 0.3992(12) 0.040(6) Uiso 1 1 d .
O78 O 0.2837(11) 0.4668(9) 0.2868(15) 0.062(7) Uiso 1 1 d .
O79 O 0.3259(10) 0.3891(8) 0.2804(14) 0.053(7) Uiso 1 1 d .
O89 O 0.2863(9) 0.4254(8) 0.1594(13) 0.047(6) Uiso 1 1 d .
O91Y O 0.2695(10) 0.3198(8) 0.2502(14) 0.051(7) Uiso 1 1 d .
O101 O 0.2826(10) 0.2906(8) 0.8098(14) 0.051(7) Uiso 1 1 d .
O104 O 0.2274(9) 0.3395(8) 0.7206(13) 0.047(6) Uiso 1 1 d .
O112 O 0.1876(9) 0.2898(8) 0.8492(13) 0.046(6) Uiso 1 1 d .
O123 O 0.0581(10) 0.3167(8) 0.7837(13) 0.050(6) Uiso 1 1 d .
O124 O 0.1435(11) 0.3588(9) 0.7948(15) 0.061(7) Uiso 1 1 d .
O134 O 0.0897(10) 0.3612(8) 0.6700(14) 0.051(7) Uiso 1 1 d .
O151 O 0.1846(18) 0.2500 0.324(2) 0.075(13) Uiso 1 2 d S
O152 O 0.1855(10) 0.2952(8) 0.4620(14) 0.054(7) Uiso 1 1 d .
O210 O 0.2665(10) 0.3000(8) 0.6085(14) 0.051(7) Uiso 1 1 d .
O214 O 0.1769(8) 0.3418(7) 0.5967(12) 0.038(6) Uiso 1 1 d .
C1 C 0.315(2) 0.2500 0.123(3) 0.055(15) Uiso 1 2 d S
C2 C 0.345(3) 0.2500 0.063(5) 0.10(3) Uiso 1 2 d S
H2A H 0.3616 0.2228 0.0582 0.149 Uiso 0.50 1 calc PR
H2B H 0.3706 0.2720 0.0672 0.149 Uiso 0.50 1 calc PR
H2C H 0.3235 0.2552 0.0198 0.149 Uiso 0.50 1 calc PR
O1C1 O 0.2703(15) 0.2500 0.112(2) 0.056(10) Uiso 1 2 d S
O2C1 O 0.3322(14) 0.2500 0.187(2) 0.054(10) Uiso 1 2 d S
C3 C 0.3093(16) 0.4033(13) 0.572(2) 0.054(10) Uiso 1 1 d .
C4 C 0.3386(19) 0.4367(16) 0.604(3) 0.078(14) Uiso 1 1 d .
H4A H 0.3278 0.4633 0.5826 0.117 Uiso 1 1 calc R
H4B H 0.3751 0.4322 0.5940 0.117 Uiso 1 1 calc R
H4C H 0.3328 0.4372 0.6564 0.117 Uiso 1 1 calc R
O1C3 O 0.3270(10) 0.3705(8) 0.5396(14) 0.053(7) Uiso 1 1 d .
O2C3 O 0.2619(11) 0.4062(8) 0.5728(14) 0.056(7) Uiso 1 1 d .
Na1 Na 0.1127(6) 0.3375(6) 0.5039(8) 0.062(4) Uani 1 1 d .
Na2 Na 0.1153(14) 0.2500 0.2373(18) 0.103(11) Uani 1 2 d S
Na3 Na -0.0712(13) 0.4244(11) 0.4876(18) 0.065(9) Uiso 0.50 1 d P
Na4 Na 0.0218(19) 0.2500 0.512(3) 0.068(13) Uiso 0.50 2 d SP
Na5 Na 0.3453(19) 0.3120(16) 0.356(3) 0.107(15) Uiso 0.50 1 d P
Na6 Na 0.336(4) 0.2500 0.548(5) 0.09(3) Uiso 0.30 2 d SP
O1W O 0.078(2) 0.2500 0.017(3) 0.025(13) Uiso 0.50 2 d SP
O2W O 0.3684(13) 0.5132(11) 0.2574(19) 0.084(10) Uiso 1 1 d .
O3W O 0.416(2) 0.4173(16) 0.234(3) 0.054(14) Uiso 0.50 1 d P
O4W O 0.418(3) 0.2500 0.751(4) 0.06(2) Uiso 0.50 2 d SP
O5W O -0.030(2) 0.5080(16) 0.330(3) 0.051(13) Uiso 0.50 1 d P
O6W O -0.0483(19) 0.4878(16) 0.505(3) 0.049(13) Uiso 0.50 1 d P
O7W O -0.128(2) 0.4621(16) 0.400(3) 0.052(13) Uiso 0.50 1 d P
O8W O 0.366(2) 0.3224(16) 0.887(3) 0.051(13) Uiso 0.50 1 d P
O9W O 0.0267(19) 0.3640(16) 0.995(3) 0.050(13) Uiso 0.50 1 d P
O10W O -0.051(2) 0.5723(19) 0.407(3) 0.066(16) Uiso 0.50 1 d P
O11W O 0.241(2) 0.3540(18) 0.942(3) 0.060(15) Uiso 0.50 1 d P
O12W O 0.1271(19) 0.6048(15) 0.331(3) 0.047(12) Uiso 0.50 1 d P
O13W O -0.101(2) 0.3573(16) 0.470(3) 0.050(13) Uiso 0.50 1 d P
O14W O 0.149(2) 0.5700(18) 0.438(3) 0.061(15) Uiso 0.50 1 d P

loop_
_atom_site_aniso_label
_atom_site_aniso_U_11
_atom_site_aniso_U_22
_atom_site_aniso_U_33
_atom_site_aniso_U_23
_atom_site_aniso_U_13
_atom_site_aniso_U_12
W1 0.0690(11) 0.0406(9) 0.0344(8) -0.0009(7) -0.0012(7) -0.0047(8)
W2 0.0699(12) 0.0493(10) 0.0425(9) 0.0024(7) -0.0081(8) 0.0056(8)
W3 0.0554(11) 0.0804(13) 0.0500(10) -0.0080(9) -0.0032(8) -0.0155(10)
W4 0.0463(10) 0.0557(10) 0.0549(10) -0.0032(8) 0.0022(8) 0.0008(8)
W5 0.0711(12) 0.0399(9) 0.0479(10) 0.0011(7) -0.0017(8) 0.0062(8)
W6 0.0547(10) 0.0370(8) 0.0380(8) -0.0040(6) 0.0032(7) -0.0027(7)
W7 0.0500(10) 0.0447(9) 0.0390(8) 0.0022(7) 0.0021(7) -0.0102(7)
W8 0.0679(12) 0.0405(9) 0.0403(9) 0.0063(7) 0.0037(8) -0.0095(8)
W9 0.0578(11) 0.0447(9) 0.0394(9) 0.0018(7) 0.0070(7) -0.0048(8)
W10 0.0505(10) 0.0621(11) 0.0380(9) 0.0037(7) -0.0042(7) -0.0091(8)
W11 0.0611(15) 0.0478(13) 0.0313(11) 0.000 -0.0021(10) 0.000
W12 0.0642(11) 0.0433(9) 0.0405(9) -0.0022(7) 0.0146(8) 0.0001(8)
W13 0.0487(10) 0.0419(9) 0.0615(10) -0.0028(8) 0.0048(8) 0.0036(7)
W14 0.0616(11) 0.0342(8) 0.0387(8) -0.0024(6) 0.0085(7) -0.0047(7)
W15 0.0487(13) 0.0330(11) 0.0327(11) 0.000 0.0025(9) 0.000
Sb1 0.0455(15) 0.0380(14) 0.0353(13) -0.0012(10) -0.0007(11) -0.0042(11)
Sb2 0.040(2) 0.0367(18) 0.0355(18) 0.000 0.0070(15) 0.000
Y1 0.067(4) 0.039(3) 0.040(3) 0.000 0.005(3) 0.000
Y2 0.046(2) 0.045(2) 0.0350(18) 0.0005(16) 0.0025(16) -0.0047(17)
Na1 0.062(10) 0.082(12) 0.042(8) 0.007(8) 0.002(7) -0.014(9)
Na2 0.15(3) 0.063(18) 0.10(2) 0.000 0.05(2) 0.000

loop_
_atom_type_symbol
_atom_type_description
_atom_type_scat_dispersion_real
_atom_type_scat_dispersion_imag
_atom_type_scat_source
C C 0.0033 0.0016 'International Tables Vol C Tables 4.2.6.8 and 6.1.1.4'
H H 0.0000 0.0000 'International Tables Vol C Tables 4.2.6.8 and 6.1.1.4'
O O 0.0106 0.0060 'International Tables Vol C Tables 4.2.6.8 and 6.1.1.4'
Na Na 0.0362 0.0249 'International Tables Vol C Tables 4.2.6.8 and 6.1.1.4'
Y Y -2.7962 3.5667 'International Tables Vol C Tables 4.2.6.8 and 6.1.1.4'
Sb Sb -0.5866 1.5461 'International Tables Vol C Tables 4.2.6.8 and 6.1.1.4'
W W -0.8490 6.8722 'International Tables Vol C Tables 4.2.6.8 and 6.1.1.4'
N N 0.0061 0.0033 'International Tables Vol C Tables 4.2.6.8 and 6.1.1.4'

loop_
_geom_angle_atom_site_label_1
_geom_angle_atom_site_label_2
_geom_angle_atom_site_label_3
_geom_angle
_geom_angle_site_symmetry_1
_geom_angle_site_symmetry_3
O1T W1 O11Y 103.4(12) . .
O1T W1 O13 99.0(13) . .
O11Y W1 O13 91.0(11) . .
O1T W1 O19 100.3(12) . .
O11Y W1 O19 91.7(10) . .
O13 W1 O19 159.3(11) . .
O1T W1 O12 99.4(12) . .
O11Y W1 O12 157.2(10) . .
O13 W1 O12 86.2(11) . .
O19 W1 O12 83.4(10) . .
O1T W1 O1S1 169.0(11) . .
O11Y W1 O1S1 85.5(9) . .
O13 W1 O1S1 74.0(10) . .
O19 W1 O1S1 85.8(9) . .
O12 W1 O1S1 72.0(9) . .
O1T W1 Na2 101.1(10) . .
O11Y W1 Na2 34.0(10) . .
O13 W1 Na2 57.6(10) . .
O19 W1 Na2 124.9(9) . .
O12 W1 Na2 140.5(9) . .
O1S1 W1 Na2 82.4(7) . .
O2T W2 O12 100.9(14) . .
O2T W2 O23 100.2(15) . .
O12 W2 O23 92.2(12) . .
O2T W2 O25 98.1(14) . .
O12 W2 O25 160.6(12) . .
O23 W2 O25 88.1(12) . .
O2T W2 O28 99.4(14) . .
O12 W2 O28 87.9(11) . .
O23 W2 O28 160.0(12) . .
O25 W2 O28 85.3(11) . .
O2T W2 O1S1 173.0(13) . .
O12 W2 O1S1 75.6(10) . .
O23 W2 O1S1 74.1(11) . .
O25 W2 O1S1 85.9(10) . .
O28 W2 O1S1 86.6(9) . .
O3T W3 O3A 103.8(15) . .
O3T W3 O34 102.2(15) . .
O3A W3 O34 92.6(12) . .
O3T W3 O13 96.6(15) . .
O3A W3 O13 90.7(12) . .
O34 W3 O13 159.6(12) . .
O3T W3 O23 94.9(15) . .
O3A W3 O23 161.3(12) . .
O34 W3 O23 83.8(12) . .
O13 W3 O23 86.6(12) . .
O3T W3 O1S1 165.5(14) . .
O3A W3 O1S1 88.9(11) . .
O34 W3 O1S1 84.0(10) . .
O13 W3 O1S1 75.9(10) . .
O23 W3 O1S1 72.5(10) . .
O3T W3 Na2 100.1(14) . .
O3A W3 Na2 30.0(10) . .
O34 W3 Na2 122.0(10) . .
O13 W3 Na2 61.3(9) . .
O23 W3 Na2 145.8(10) . .
O1S1 W3 Na2 87.3(8) . .
O4T W4 O4A 104.7(14) . .
O4T W4 O34 102.8(14) . .
O4A W4 O34 89.4(12) . .
O4T W4 O45 94.7(14) . .
O4A W4 O45 160.5(12) . .
O34 W4 O45 88.1(12) . .
O4T W4 O46 98.4(14) . .
O4A W4 O46 89.3(12) . .
O34 W4 O46 158.4(12) . .
O45 W4 O46 86.0(12) . .
O4T W4 O2S1 166.3(13) . .
O4A W4 O2S1 86.2(10) . .
O34 W4 O2S1 85.3(10) . .
O45 W4 O2S1 74.3(10) . .
O46 W4 O2S1 73.1(10) . .
O4T W4 Na1 101.5(12) . .
O4A W4 Na1 30.7(9) . .
O34 W4 Na1 119.5(9) . .
O45 W4 Na1 143.2(9) . .
O46 W4 Na1 59.2(9) . .
O2S1 W4 Na1 83.7(6) . .
O5T W5 O25 99.4(13) . .
O5T W5 O56 99.9(13) . .
O25 W5 O56 160.6(12) . .
O5T W5 O45 99.5(13) . .
O25 W5 O45 87.9(12) . .
O56 W5 O45 87.9(12) . .
O5T W5 O58 103.4(13) . .
O25 W5 O58 85.0(12) . .
O56 W5 O58 91.6(12) . .
O45 W5 O58 156.8(12) . .
O5T W5 O2S1 169.9(11) . .
O25 W5 O2S1 85.9(10) . .
O56 W5 O2S1 74.8(10) . .
O45 W5 O2S1 72.0(10) . .
O58 W5 O2S1 85.6(10) . .
O6T W6 O62Y 103.6(12) . .
O6T W6 O46 95.6(12) . .
O62Y W6 O46 92.1(11) . .
O6T W6 O67 103.5(12) . .
O62Y W6 O67 91.1(11) . .
O46 W6 O67 159.3(11) . .
O6T W6 O56 94.8(12) . .
O62Y W6 O56 161.5(11) . .
O46 W6 O56 84.5(12) . .
O67 W6 O56 86.0(11) . .
O6T W6 O2S1 164.8(10) . .
O62Y W6 O2S1 87.2(9) . .
O46 W6 O2S1 73.1(10) . .
O67 W6 O2S1 86.6(10) . .
O56 W6 O2S1 74.3(10) . .
O6T W6 Na1 100.3(9) . .
O62Y W6 Na1 33.9(8) . .
O46 W6 Na1 58.6(9) . .
O67 W6 Na1 124.1(8) . .
O56 W6 Na1 141.0(9) . .
O2S1 W6 Na1 82.7(6) . .
O7T W7 O72Y 104.3(12) . .
O7T W7 O67 98.1(12) . .
O72Y W7 O67 90.4(11) . .
O7T W7 O79 99.6(12) . .
O72Y W7 O79 94.8(11) . .
O67 W7 O79 159.6(11) . .
O7T W7 O78 95.7(12) . .
O72Y W7 O78 159.6(11) . .
O67 W7 O78 82.8(11) . .
O79 W7 O78 85.6(11) . .
O7T W7 O3S1 168.0(11) . .
O72Y W7 O3S1 86.5(10) . .
O67 W7 O3S1 86.7(10) . .
O79 W7 O3S1 73.9(10) . .
O78 W7 O3S1 74.0(10) . .
O7T W7 Na5 90.2(12) . .
O72Y W7 Na5 49.4(11) . .
O67 W7 Na5 139.6(11) . .
O79 W7 Na5 50.3(11) . .
O78 W7 Na5 135.8(11) . .
O3S1 W7 Na5 93.1(10) . .
O8T W8 O58 99.2(13) . .
O8T W8 O28 99.7(13) . .
O58 W8 O28 87.1(12) . .
O8T W8 O89 100.1(13) . .
O58 W8 O89 160.6(12) . .
O28 W8 O89 87.4(11) . .
O8T W8 O78 99.9(13) . .
O58 W8 O78 86.6(12) . .
O28 W8 O78 160.1(12) . .
O89 W8 O78 92.3(12) . .
O8T W8 O3S1 172.5(12) . .
O58 W8 O3S1 85.8(11) . .
O28 W8 O3S1 86.0(10) . .
O89 W8 O3S1 75.3(10) . .
O78 W8 O3S1 74.7(11) . .
O9T W9 O91Y 104.6(12) . .
O9T W9 O19 99.1(12) . .
O91Y W9 O19 93.7(11) . .
O9T W9 O79 98.3(12) . .
O91Y W9 O79 93.3(11) . .
O19 W9 O79 159.0(10) . .
O9T W9 O89 95.3(11) . .
O91Y W9 O89 160.1(11) . .
O19 W9 O89 83.0(10) . .
O79 W9 O89 83.7(10) . .
O9T W9 O3S1 166.6(11) . .
O91Y W9 O3S1 87.0(10) . .
O19 W9 O3S1 86.5(10) . .
O79 W9 O3S1 74.1(10) . .
O89 W9 O3S1 73.2(9) . .
O9T W9 Na5 89.0(12) . .
O91Y W9 Na5 47.2(11) . .
O19 W9 Na5 140.6(11) . .
O79 W9 Na5 51.3(11) . .
O89 W9 Na5 134.9(10) . .
O3S1 W9 Na5 94.4(10) . .
O10T W10 O210 103.8(13) . .
O10T W10 O104 99.8(12) . .
O210 W10 O104 91.1(11) . .
O10T W10 O10A 100.7(13) . .
O210 W10 O10A 92.9(13) . .
O104 W10 O10A 157.5(12) . .
O10T W10 O101 96.3(12) . .
O210 W10 O101 159.9(11) . .
O104 W10 O101 84.8(10) . .
O10A W10 O101 83.8(12) . .
O10T W10 O1S2 166.8(12) . .
O210 W10 O1S2 88.0(12) . .
O104 W10 O1S2 85.6(9) . .
O10A W10 O1S2 72.4(11) . .
O101 W10 O1S2 72.1(11) . .
O10T W10 Na6 91.7(16) . .
O210 W10 Na6 46.8(17) . .
O104 W10 Na6 137.9(17) . .
O10A W10 Na6 50.4(15) . .
O101 W10 Na6 134.2(14) . .
O1S2 W10 Na6 92.3(13) . .
O11T W11 O101 99.5(12) . .
O11T W11 O101 99.5(12) . 7_565
O101 W11 O101 90.5(16) . 7_565
O11T W11 O112 101.6(12) . .
O101 W11 O112 88.2(11) . .
O101 W11 O112 158.8(11) 7_565 .
O11T W11 O112 101.6(12) . 7_565
O101 W11 O112 158.8(11) . 7_565
O101 W11 O112 88.2(11) 7_565 7_565
O112 W11 O112 85.3(15) . 7_565
O11T W11 O1S2 170.9(15) . .
O101 W11 O1S2 74.3(10) . .
O101 W11 O1S2 74.3(10) 7_565 .
O112 W11 O1S2 85.0(9) . .
O112 W11 O1S2 85.0(9) 7_565 .
O12T W12 O123 98.2(13) . .
O12T W12 O124 99.3(13) . .
O123 W12 O124 88.8(12) . .
O12T W12 O112 103.5(12) . .
O123 W12 O112 158.2(11) . .
O124 W12 O112 89.9(11) . .
O12T W12 O12A 100.5(16) . .
O123 W12 O12A 87.7(14) . .
O124 W12 O12A 160.2(14) . .
O112 W12 O12A 86.2(14) . .
O12T W12 O2S2 168.6(12) . .
O123 W12 O2S2 72.5(10) . .
O124 W12 O2S2 74.4(10) . .
O112 W12 O2S2 86.2(9) . .
O12A W12 O2S2 86.0(13) . .
O13T W13 O13A 103.1(14) . .
O13T W13 O13B 100.7(16) . .
O13A W13 O13B 90.5(14) . .
O13T W13 O134 98.5(13) . .
O13A W13 O134 92.3(12) . .
O13B W13 O134 159.4(14) . .
O13T W13 O123 97.0(13) . .
O13A W13 O123 159.9(12) . .
O13B W13 O123 86.4(13) . .
O134 W13 O123 84.1(10) . .
O13T W13 O2S2 167.6(12) . .
O13A W13 O2S2 87.3(11) . .
O13B W13 O2S2 85.8(13) . .
O134 W13 O2S2 74.0(10) . .
O123 W13 O2S2 72.7(9) . .
O13T W13 Na4 81.5(13) . .
O13A W13 Na4 33.6(12) . .
O13B W13 Na4 69.5(12) . .
O134 W13 Na4 120.9(9) . .
O123 W13 Na4 155.0(9) . .
O2S2 W13 Na4 110.8(9) . .
O13T W13 Na1 101.7(11) . .
O13A W13 Na1 31.0(9) . .
O13B W13 Na1 120.7(11) . .
O134 W13 Na1 61.6(8) . .
O123 W13 Na1 142.8(8) . .
O2S2 W13 Na1 83.7(6) . .
Na4 W13 Na1 60.7(7) . .
O14T W14 O214 103.6(12) . .
O14T W14 O104 102.6(12) . .
O214 W14 O104 91.1(10) . .
O14T W14 O134 96.6(12) . .
O214 W14 O134 92.8(10) . .
O104 W14 O134 158.8(11) . .
O14T W14 O124 96.0(12) . .
O214 W14 O124 160.5(11) . .
O104 W14 O124 84.8(11) . .
O134 W14 O124 84.6(11) . .
O14T W14 O2S2 166.6(11) . .
O214 W14 O2S2 86.3(9) . .
O104 W14 O2S2 85.9(10) . .
O134 W14 O2S2 73.7(10) . .
O124 W14 O2S2 74.3(10) . .
O14T W14 Na1 101.2(9) . .
O214 W14 Na1 33.0(8) . .
O104 W14 Na1 123.1(8) . .
O134 W14 Na1 60.2(8) . .
O124 W14 Na1 142.1(9) . .
O2S2 W14 Na1 82.1(6) . .
O15A W15 O152 106.9(12) . 7_565
O15A W15 O152 106.9(12) . .
O152 W15 O152 112.6(17) 7_565 .
O15A W15 O151 107(2) . .
O152 W15 O151 111.6(11) 7_565 .
O152 W15 O151 111.6(11) . .
O15A W15 Na1 66.3(9) . .
O152 W15 Na1 124.8(9) 7_565 .
O152 W15 Na1 40.6(9) . .
O151 W15 Na1 122.9(5) . .
O15A W15 Na1 66.3(9) . 7_565
O152 W15 Na1 40.6(9) 7_565 7_565
O152 W15 Na1 124.8(9) . 7_565
O151 W15 Na1 122.9(5) . 7_565
Na1 W15 Na1 106.2(5) . 7_565
O15A W15 Na2 69.3(19) . .
O152 W15 Na2 123.0(9) 7_565 .
O152 W15 Na2 123.0(9) . .
O151 W15 Na2 37.6(16) . .
Na1 W15 Na2 106.0(4) . .
Na1 W15 Na2 106.0(4) 7_565 .
O3S1 Sb1 O2S1 91.3(10) . .
O3S1 Sb1 O1S1 91.1(10) . .
O2S1 Sb1 O1S1 89.6(9) . .
O1S2 Sb2 O2S2 90.8(9) . .
O1S2 Sb2 O2S2 90.8(9) . 7_565
O2S2 Sb2 O2S2 92.5(13) . 7_565
O151 Y1 O1Y1 79.0(18) . .
O151 Y1 O91Y 97.1(7) . 7_565
O1Y1 Y1 O91Y 76.9(7) . 7_565
O151 Y1 O91Y 97.1(7) . .
O1Y1 Y1 O91Y 76.9(7) . .
O91Y Y1 O91Y 147.1(13) 7_565 .
O151 Y1 O11Y 75.4(11) . 7_565
O1Y1 Y1 O11Y 134.6(10) . 7_565
O91Y Y1 O11Y 70.0(8) 7_565 7_565
O91Y Y1 O11Y 142.6(9) . 7_565
O151 Y1 O11Y 75.4(11) . .
O1Y1 Y1 O11Y 134.6(10) . .
O91Y Y1 O11Y 142.6(9) 7_565 .
O91Y Y1 O11Y 70.0(8) . .
O11Y Y1 O11Y 72.6(11) 7_565 .
O151 Y1 O1C1 150.1(15) . .
O1Y1 Y1 O1C1 130.9(17) . .
O91Y Y1 O1C1 91.1(7) 7_565 .
O91Y Y1 O1C1 91.1(7) . .
O11Y Y1 O1C1 80.7(10) 7_565 .
O11Y Y1 O1C1 80.7(10) . .
O151 Y1 O2C1 157.9(15) . .
O1Y1 Y1 O2C1 78.9(17) . .
O91Y Y1 O2C1 77.8(7) 7_565 .
O91Y Y1 O2C1 77.8(7) . .
O11Y Y1 O2C1 121.5(9) 7_565 .
O11Y Y1 O2C1 121.5(9) . .
O1C1 Y1 O2C1 52.0(13) . .
O151 Y1 C1 174.9(17) . .
O1Y1 Y1 C1 106.1(19) . .
O91Y Y1 C1 84.2(7) 7_565 .
O91Y Y1 C1 84.2(7) . .
O11Y Y1 C1 100.6(12) 7_565 .
O11Y Y1 C1 100.6(12) . .
O1C1 Y1 C1 24.8(14) . .
O2C1 Y1 C1 27.2(14) . .
O151 Y1 Na2 44.9(13) . .
O1Y1 Y1 Na2 123.9(15) . .
O91Y Y1 Na2 105.5(6) 7_565 .
O91Y Y1 Na2 105.5(6) . .
O11Y Y1 Na2 44.0(6) 7_565 .
O11Y Y1 Na2 44.0(6) . .
O1C1 Y1 Na2 105.2(11) . .
O2C1 Y1 Na2 157.2(11) . .
C1 Y1 Na2 130.0(14) . .
O151 Y1 Na5 94.7(13) . 7_565
O1Y1 Y1 Na5 34.2(10) . 7_565
O91Y Y1 Na5 44.5(10) 7_565 7_565
O91Y Y1 Na5 104.8(10) . 7_565
O11Y Y1 Na5 112.3(9) 7_565 7_565
O11Y Y1 Na5 167.8(9) . 7_565
O1C1 Y1 Na5 110.9(11) . 7_565
O2C1 Y1 Na5 66.4(10) . 7_565
C1 Y1 Na5 89.7(13) . 7_565
Na2 Y1 Na5 131.7(8) . 7_565
O151 Y1 Na5 94.7(13) . .
O1Y1 Y1 Na5 34.2(10) . .
O91Y Y1 Na5 104.8(10) 7_565 .
O91Y Y1 Na5 44.5(10) . .
O11Y Y1 Na5 167.8(9) 7_565 .
O11Y Y1 Na5 112.3(9) . .
O1C1 Y1 Na5 110.9(11) . .
O2C1 Y1 Na5 66.4(10) . .
C1 Y1 Na5 89.7(13) . .
Na2 Y1 Na5 131.7(8) . .
Na5 Y1 Na5 60.7(15) 7_565 .
O72Y Y2 O152 94.7(9) . .
O72Y Y2 O1Y2 76.4(10) . .
O152 Y2 O1Y2 80.0(11) . .
O72Y Y2 O210 148.0(9) . .
O152 Y2 O210 95.5(9) . .
O1Y2 Y2 O210 75.6(10) . .
O72Y Y2 O214 141.8(8) . .
O152 Y2 O214 77.0(9) . .
O1Y2 Y2 O214 136.3(10) . .
O210 Y2 O214 70.2(8) . .
O72Y Y2 O62Y 69.1(8) . .
O152 Y2 O62Y 77.0(9) . .
O1Y2 Y2 O62Y 136.2(10) . .
O210 Y2 O62Y 142.9(9) . .
O214 Y2 O62Y 72.7(8) . .
O72Y Y2 O2C3 92.3(9) . .
O152 Y2 O2C3 150.3(10) . .
O1Y2 Y2 O2C3 129.7(11) . .
O210 Y2 O2C3 93.6(9) . .
O214 Y2 O2C3 79.6(9) . .
O62Y Y2 O2C3 78.8(9) . .
O72Y Y2 O1C3 79.9(9) . .
O152 Y2 O1C3 157.4(9) . .
O1Y2 Y2 O1C3 77.4(11) . .
O210 Y2 O1C3 79.0(9) . .
O214 Y2 O1C3 120.3(8) . .
O62Y Y2 O1C3 120.3(8) . .
O2C3 Y2 O1C3 52.3(9) . .
O72Y Y2 C3 86.2(10) . .
O152 Y2 C3 175.8(11) . .
O1Y2 Y2 C3 104.2(12) . .
O210 Y2 C3 85.8(10) . .
O214 Y2 C3 99.8(10) . .
O62Y Y2 C3 99.6(10) . .
O2C3 Y2 C3 25.5(10) . .
O1C3 Y2 C3 26.8(10) . .
O72Y Y2 Na1 104.0(6) . .
O152 Y2 Na1 46.0(7) . .
O1Y2 Y2 Na1 126.0(9) . .
O210 Y2 Na1 105.0(7) . .
O214 Y2 Na1 44.5(6) . .
O62Y Y2 Na1 44.6(6) . .
O2C3 Y2 Na1 104.3(7) . .
O1C3 Y2 Na1 156.6(7) . .
C3 Y2 Na1 129.8(9) . .
O72Y Y2 Na6 107.4(16) . .
O152 Y2 Na6 89.3(13) . .
O1Y2 Y2 Na6 33.3(17) . .
O210 Y2 Na6 42.5(16) . .
O214 Y2 Na6 109.7(15) . .
O62Y Y2 Na6 165.3(14) . .
O2C3 Y2 Na6 115.8(14) . .
O1C3 Y2 Na6 71.7(13) . .
C3 Y2 Na6 94.3(14) . .
Na1 Y2 Na6 126.9(12) . .
O72Y Y2 Na5 45.5(9) . .
O152 Y2 Na5 90.8(10) . .
O1Y2 Y2 Na5 31.6(11) . .
O210 Y2 Na5 104.0(10) . .
O214 Y2 Na5 165.7(9) . .
O62Y Y2 Na5 112.2(9) . .
O2C3 Y2 Na5 114.2(10) . .
O1C3 Y2 Na5 69.7(10) . .
C3 Y2 Na5 92.7(11) . .
Na1 Y2 Na5 129.4(8) . .
Na6 Y2 Na5 62.0(17) . .
W3 O3A Na2 125.1(17) . .
W4 O4A Na1 124.1(14) . .
W4 O4T Na3 157(2) . .
W10 O10A W10 119.9(18) 7_565 .
W10 O10A Na6 96.7(15) 7_565 .
W10 O10A Na6 96.7(15) . .
W1 O11Y Y1 140.6(12) . .
W1 O11Y Na2 120.9(14) . .
Y1 O11Y Na2 92.2(11) . .
Sb1 O1S1 W3 113.7(11) . .
Sb1 O1S1 W2 138.0(12) . .
W3 O1S1 W2 96.5(9) . .
Sb1 O1S1 W1 111.9(10) . .
W3 O1S1 W1 93.6(9) . .
W2 O1S1 W1 93.6(8) . .
Y1 O1Y1 Na5 113.2(19) . 7_565
Y1 O1Y1 Na5 113.2(19) . .
Na5 O1Y1 Na5 112(3) 7_565 .
Sb2 O1S2 W10 113.2(10) . .
Sb2 O1S2 W10 113.2(10) . 7_565
W10 O1S2 W10 94.8(12) . 7_565
Sb2 O1S2 W11 139.0(16) . .
W10 O1S2 W11 93.7(10) . .
W10 O1S2 W11 93.7(10) 7_565 .
W12 O12A W12 150(2) 7_565 .
W2 O12 W1 118.8(13) . .
Na6 O1Y2 Y2 113(3) . .
Na6 O1Y2 Na5 121(3) . .
Y2 O1Y2 Na5 117.1(19) . .
W13 O13B W13 148(2) 7_565 .
W13 O13A Na1 125.4(15) . .
W13 O13A Na4 121.7(19) . .
Na1 O13A Na4 104.1(16) . .
W1 O13 W3 115.8(14) . .
W15 O15A Na4 142(3) . .
W9 O19 W1 142.5(13) . .
Sb1 O2S1 W4 115.1(10) . .
Sb1 O2S1 W6 113.6(10) . .
W4 O2S1 W6 95.5(8) . .
Sb1 O2S1 W5 136.4(11) . .
W4 O2S1 W5 94.2(8) . .
W6 O2S1 W5 93.5(8) . .
Sb2 O2S2 W13 114.6(10) . .
Sb2 O2S2 W14 114.9(10) . .
W13 O2S2 W14 96.0(9) . .
Sb2 O2S2 W12 135.3(11) . .
W13 O2S2 W12 94.2(8) . .
W14 O2S2 W12 93.9(8) . .
W2 O23 W3 116.8(15) . .
W5 O25 W2 151.1(17) . .
W8 O28 W2 150.9(15) . .
Sb1 O3S1 W9 113.7(11) . .
Sb1 O3S1 W7 114.0(11) . .
W9 O3S1 W7 95.4(9) . .
Sb1 O3S1 W8 137.4(12) . .
W9 O3S1 W8 94.1(9) . .
W7 O3S1 W8 93.6(9) . .
W4 O34 W3 149.2(16) . .
W5 O45 W4 119.5(15) . .
W6 O46 W4 118.0(14) . .
W5 O56 W6 117.2(15) . .
W8 O58 W5 153.7(17) . .
W6 O62Y Y2 142.0(12) . .
W6 O62Y Na1 121.9(12) . .
Y2 O62Y Na1 91.5(9) . .
W7 O67 W6 143.6(15) . .
W7 O72Y Y2 143.0(12) . .
W7 O72Y Na5 102.7(14) . .
Y2 O72Y Na5 99.9(13) . .
W8 O78 W7 117.8(14) . .
W7 O79 W9 115.9(13) . .
W7 O79 Na5 98.1(14) . .
W9 O79 Na5 96.4(14) . .
W8 O89 W9 117.4(12) . .
W9 O91Y Y1 142.5(14) . .
W9 O91Y Na5 105.2(15) . .
Y1 O91Y Na5 99.7(14) . .
W11 O101 W10 119.9(13) . .
W14 O104 W10 145.0(14) . .
W11 O112 W12 153.2(14) . .
W12 O123 W13 120.6(13) . .
W12 O124 W14 117.4(14) . .
W14 O134 W13 116.0(13) . .
W15 O151 Y1 151(3) . .
W15 O151 Na2 115(2) . .
Y1 O151 Na2 94.1(18) . .
W15 O152 Y2 156.2(15) . .
W15 O152 Na1 112.1(13) . .
Y2 O152 Na1 91.8(10) . .
W10 O210 Y2 142.7(14) . .
W10 O210 Na6 105(2) . .
Y2 O210 Na6 101(2) . .
W14 O214 Y2 140.6(12) . .
W14 O214 Na1 122.9(12) . .
Y2 O214 Na1 91.8(9) . .
O1C1 C1 O2C1 121(6) . .
O1C1 C1 C2 116(6) . .
O2C1 C1 C2 124(6) . .
O1C1 C1 Y1 59(3) . .
O2C1 C1 Y1 61(3) . .
C2 C1 Y1 175(5) . .
C1 O1C1 Y1 96(4) . .
C1 O2C1 Y1 92(3) . .
O2C3 C3 O1C3 115(4) . .
O2C3 C3 C4 118(4) . .
O1C3 C3 C4 127(4) . .
O2C3 C3 Y2 57(2) . .
O1C3 C3 Y2 58(2) . .
C4 C3 Y2 175(3) . .
C3 O1C3 Y2 95(2) . .
C3 O2C3 Y2 97(2) . .
O4A Na1 O13A 120.3(12) . .
O4A Na1 O214 156.1(12) . .
O13A Na1 O214 83.6(10) . .
O4A Na1 O62Y 84.5(10) . .
O13A Na1 O62Y 155.0(12) . .
O214 Na1 O62Y 71.6(9) . .
O4A Na1 O152 100.4(11) . .
O13A Na1 O152 102.7(12) . .
O214 Na1 O152 73.4(9) . .
O62Y Na1 O152 73.4(9) . .
O4A Na1 Y2 116.8(9) . .
O13A Na1 Y2 117.2(9) . .
O214 Na1 Y2 43.8(6) . .
O62Y Na1 Y2 43.9(6) . .
O152 Na1 Y2 42.2(7) . .
O4A Na1 W15 87.0(9) . .
O13A Na1 W15 89.2(9) . .
O214 Na1 W15 95.3(8) . .
O62Y Na1 W15 95.7(7) . .
O152 Na1 W15 27.4(6) . .
Y2 Na1 W15 69.6(3) . .
O4A Na1 W4 25.2(7) . .
O13A Na1 W4 128.2(9) . .
O214 Na1 W4 137.9(8) . .
O62Y Na1 W4 72.8(7) . .
O152 Na1 W4 116.5(8) . .
Y2 Na1 W4 114.6(4) . .
W15 Na1 W4 110.1(4) . .
O4A Na1 W13 129.3(9) . .
O13A Na1 W13 23.6(7) . .
O214 Na1 W13 72.0(6) . .
O62Y Na1 W13 136.7(8) . .
O152 Na1 W13 116.9(8) . .
Y2 Na1 W13 113.9(4) . .
W15 Na1 W13 110.4(5) . .
W4 Na1 W13 124.7(5) . .
O4A Na1 W6 73.1(8) . .
O13A Na1 W6 153.4(10) . .
O214 Na1 W6 84.5(7) . .
O62Y Na1 W6 24.2(6) . .
O152 Na1 W6 96.5(8) . .
Y2 Na1 W6 67.1(3) . .
W15 Na1 W6 115.5(4) . .
W4 Na1 W6 54.5(2) . .
W13 Na1 W6 129.9(5) . .
O4A Na1 Na4 85.4(11) . .
O13A Na1 Na4 38.5(11) . .
O214 Na1 Na4 117.9(11) . .
O62Y Na1 Na4 163.0(11) . .
O152 Na1 Na4 95.2(10) . .
Y2 Na1 Na4 132.4(8) . .
W15 Na1 Na4 70.3(7) . .
W4 Na1 Na4 102.5(8) . .
W13 Na1 Na4 59.5(8) . .
W6 Na1 Na4 157.0(9) . .
O4A Na1 W14 155.9(10) . .
O13A Na1 W14 71.6(8) . .
O214 Na1 W14 24.1(6) . .
O62Y Na1 W14 84.2(7) . .
O152 Na1 W14 96.6(8) . .
Y2 Na1 W14 66.8(3) . .
W15 Na1 W14 115.2(5) . .
W4 Na1 W14 130.8(5) . .
W13 Na1 W14 53.8(2) . .
W6 Na1 W14 88.2(4) . .
Na4 Na1 W14 110.0(9) . .
O3A Na2 O3A 120(2) 7_565 .
O3A Na2 O11Y 84.0(10) 7_565 7_565
O3A Na2 O11Y 156.3(16) . 7_565
O3A Na2 O11Y 156.3(16) 7_565 .
O3A Na2 O11Y 84.0(10) . .
O11Y Na2 O11Y 72.3(15) 7_565 .
O3A Na2 O151 100.8(14) 7_565 .
O3A Na2 O151 100.8(14) . .
O11Y Na2 O151 72.1(14) 7_565 .
O11Y Na2 O151 72.1(14) . .
O3A Na2 Y1 116.5(12) 7_565 .
O3A Na2 Y1 116.5(12) . .
O11Y Na2 Y1 43.8(8) 7_565 .
O11Y Na2 Y1 43.8(8) . .
O151 Na2 Y1 41.0(12) . .
O3A Na2 W3 128.2(16) 7_565 .
O3A Na2 W3 24.9(8) . .
O11Y Na2 W3 139.0(11) 7_565 .
O11Y Na2 W3 73.4(6) . .
O151 Na2 W3 117.0(6) . .
Y1 Na2 W3 115.2(5) . .
O3A Na2 W3 24.9(8) 7_565 7_565
O3A Na2 W3 128.2(16) . 7_565
O11Y Na2 W3 73.4(6) 7_565 7_565
O11Y Na2 W3 139.0(11) . 7_565
O151 Na2 W3 117.0(6) . 7_565
Y1 Na2 W3 115.2(5) . 7_565
W3 Na2 W3 123.8(12) . 7_565
O3A Na2 W15 87.3(12) 7_565 .
O3A Na2 W15 87.3(12) . .
O11Y Na2 W15 93.8(12) 7_565 .
O11Y Na2 W15 93.8(12) . .
O151 Na2 W15 27.1(12) . .
Y1 Na2 W15 68.1(7) . .
W3 Na2 W15 110.2(5) . .
W3 Na2 W15 110.2(5) 7_565 .
O3A Na2 W1 73.4(8) 7_565 7_565
O3A Na2 W1 155.3(15) . 7_565
O11Y Na2 W1 25.2(6) 7_565 7_565
O11Y Na2 W1 84.8(10) . 7_565
O151 Na2 W1 96.6(12) . 7_565
Y1 Na2 W1 67.6(5) . 7_565
W3 Na2 W1 130.4(9) . 7_565
W3 Na2 W1 55.2(2) 7_565 7_565
W15 Na2 W1 115.3(8) . 7_565
O3A Na2 W1 155.3(15) 7_565 .
O3A Na2 W1 73.4(8) . .
O11Y Na2 W1 84.8(10) 7_565 .
O11Y Na2 W1 25.2(6) . .
O151 Na2 W1 96.6(12) . .
Y1 Na2 W1 67.6(5) . .
W3 Na2 W1 55.2(2) . .
W3 Na2 W1 130.4(9) 7_565 .
W15 Na2 W1 115.3(8) . .
W1 Na2 W1 87.3(6) 7_565 .
O6W Na3 O13W 177(3) . .
O6W Na3 O4T 95(2) . .
O13W Na3 O4T 87.9(19) . .
O6W Na3 O14W 95(2) . 5_566
O13W Na3 O14W 82(2) . 5_566
O4T Na3 O14W 168(2) . 5_566
O6W Na3 O7W 79(2) . .
O13W Na3 O7W 100(2) . .
O4T Na3 O7W 95.1(19) . .
O14W Na3 O7W 80(2) 5_566 .
O13A Na4 O13A 73(2) . 7_565
O13A Na4 O15A 85.9(18) . .
O13A Na4 O15A 85.9(18) 7_565 .
O13A Na4 W13 72.3(14) . 7_565
O13A Na4 W13 24.7(9) 7_565 7_565
O15A Na4 W13 110.4(17) . 7_565
O13A Na4 W13 24.7(9) . .
O13A Na4 W13 72.3(14) 7_565 .
O15A Na4 W13 110.4(17) . .
W13 Na4 W13 61.1(8) 7_565 .
O13A Na4 Na1 96.4(16) . 7_565
O13A Na4 Na1 37.4(9) 7_565 7_565
O15A Na4 Na1 58.4(9) . 7_565
W13 Na4 Na1 59.7(6) 7_565 7_565
W13 Na4 Na1 105.7(12) . 7_565
O13A Na4 Na1 37.4(9) . .
O13A Na4 Na1 96.4(16) 7_565 .
O15A Na4 Na1 58.4(9) . .
W13 Na4 Na1 105.7(12) 7_565 .
W13 Na4 Na1 59.7(6) . .
Na1 Na4 Na1 99.4(13) 7_565 .
O1Y2 Na5 O1Y1 65(2) . .
O1Y2 Na5 O91Y 104(2) . .
O1Y1 Na5 O91Y 67.0(18) . .
O1Y2 Na5 O79 122(2) . .
O1Y1 Na5 O79 124(2) . .
O91Y Na5 O79 57.3(12) . .
O1Y2 Na5 O72Y 65.2(15) . .
O1Y1 Na5 O72Y 99(2) . .
O91Y Na5 O72Y 67.9(13) . .
O79 Na5 O72Y 57.2(12) . .
O1Y2 Na5 W9 124(2) . .
O1Y1 Na5 W9 93.7(19) . .
O91Y Na5 W9 27.6(7) . .
O79 Na5 W9 32.3(7) . .
O72Y Na5 W9 67.9(11) . .
O1Y2 Na5 W7 91.6(17) . .
O1Y1 Na5 W7 121(2) . .
O91Y Na5 W7 67.5(11) . .
O79 Na5 W7 31.6(7) . .
O72Y Na5 W7 28.0(7) . .
W9 Na5 W7 53.8(7) . .
O1Y2 Na5 Y1 88.9(16) . .
O1Y1 Na5 Y1 32.7(14) . .
O91Y Na5 Y1 35.8(8) . .
O79 Na5 Y1 92.8(14) . .
O72Y Na5 Y1 89.9(13) . .
W9 Na5 Y1 61.3(8) . .
W7 Na5 Y1 100.1(12) . .
O1Y2 Na5 Na5 74.6(15) . 7_565
O1Y1 Na5 Na5 34.2(16) . 7_565
O91Y Na5 Na5 95.1(12) . 7_565
O79 Na5 Na5 148.9(11) . 7_565
O72Y Na5 Na5 129.8(11) . 7_565
W9 Na5 Na5 117.1(8) . 7_565
W7 Na5 Na5 155.0(8) . 7_565
Y1 Na5 Na5 59.6(7) . 7_565
O1Y2 Na5 Y2 31.3(11) . .
O1Y1 Na5 Y2 84.5(19) . .
O91Y Na5 Y2 90.1(14) . .
O79 Na5 Y2 91.3(14) . .
O72Y Na5 Y2 34.5(7) . .
W9 Na5 Y2 99.9(12) . .
W7 Na5 Y2 60.3(8) . .
Y1 Na5 Y2 94.0(11) . .
Na5 Na5 Y2 103.8(7) 7_565 .
O1Y2 Na5 Na6 29.4(17) . .
O1Y1 Na5 Na6 70(2) . .
O91Y Na5 Na6 128(2) . .
O79 Na5 Na6 146.3(19) . .
O72Y Na5 Na6 92.0(17) . .
W9 Na5 Na6 152(2) . .
W7 Na5 Na6 115.0(15) . .
Y1 Na5 Na6 101.2(16) . .
Na5 Na5 Na6 60.6(10) 7_565 .
Y2 Na5 Na6 57.6(13) . .
O1Y2 Na6 O1Y2 72(3) . 7_565
O1Y2 Na6 O210 70(2) . .
O1Y2 Na6 O210 111(4) 7_565 .
O1Y2 Na6 O210 111(4) . 7_565
O1Y2 Na6 O210 70(2) 7_565 7_565
O210 Na6 O210 74(3) . 7_565
O1Y2 Na6 O10A 129(3) . .
O1Y2 Na6 O10A 129(3) 7_565 .
O210 Na6 O10A 59(2) . .
O210 Na6 O10A 59(2) 7_565 .
O1Y2 Na6 W10 96(2) . .
O1Y2 Na6 W10 132(4) 7_565 .
O210 Na6 W10 28.5(11) . .
O210 Na6 W10 72(2) 7_565 .
O10A Na6 W10 32.9(10) . .
O1Y2 Na6 W10 132(4) . 7_565
O1Y2 Na6 W10 96(2) 7_565 7_565
O210 Na6 W10 72(2) . 7_565
O210 Na6 W10 28.5(11) 7_565 7_565
O10A Na6 W10 32.9(10) . 7_565
W10 Na6 W10 56.4(15) . 7_565
O1Y2 Na6 Y2 93(3) . 7_565
O1Y2 Na6 Y2 33.6(13) 7_565 7_565
O210 Na6 Y2 96(3) . 7_565
O210 Na6 Y2 36.3(10) 7_565 7_565
O10A Na6 Y2 95(2) . 7_565
W10 Na6 Y2 105(2) . 7_565
W10 Na6 Y2 62.8(11) 7_565 7_565
O1Y2 Na6 Y2 33.6(13) . .
O1Y2 Na6 Y2 93(3) 7_565 .
O210 Na6 Y2 36.3(10) . .
O210 Na6 Y2 96(3) 7_565 .
O10A Na6 Y2 95(2) . .
W10 Na6 Y2 62.8(11) . .
W10 Na6 Y2 105(2) 7_565 .
Y2 Na6 Y2 99(2) 7_565 .
O1Y2 Na6 Na5 29.9(18) . .
O1Y2 Na6 Na5 73(3) 7_565 .
O210 Na6 Na5 96.2(19) . .
O210 Na6 Na5 134(3) 7_565 .
O10A Na6 Na5 150.3(11) . .
W10 Na6 Na5 118.6(11) . .
W10 Na6 Na5 160(3) 7_565 .
Y2 Na6 Na5 104(2) 7_565 .
Y2 Na6 Na5 60.4(13) . .
O1Y2 Na6 Na5 73(3) . 7_565
O1Y2 Na6 Na5 29.9(18) 7_565 7_565
O210 Na6 Na5 134(3) . 7_565
O210 Na6 Na5 96.2(19) 7_565 7_565
O10A Na6 Na5 150.3(11) . 7_565
W10 Na6 Na5 160(3) . 7_565
W10 Na6 Na5 118.6(11) 7_565 7_565
Y2 Na6 Na5 60.4(13) 7_565 7_565
Y2 Na6 Na5 104(2) . 7_565
Na5 Na6 Na5 59(2) . 7_565

loop_
_geom_bond_atom_site_label_1
_geom_bond_atom_site_label_2
_geom_bond_distance
_geom_bond_site_symmetry_2
W1 O1T 1.76(3) .
W1 O11Y 1.80(2) .
W1 O13 1.95(3) .
W1 O19 1.96(2) .
W1 O12 2.04(3) .
W1 O1S1 2.31(2) .
W1 Na2 3.64(2) .
W2 O2T 1.67(3) .
W2 O12 1.85(3) .
W2 O23 1.89(3) .
W2 O25 1.94(3) .
W2 O28 1.96(3) .
W2 O1S1 2.30(2) .
W3 O3T 1.68(4) .
W3 O3A 1.80(3) .
W3 O34 1.94(3) .
W3 O13 1.95(3) .
W3 O23 2.07(3) .
W3 O1S1 2.22(2) .
W3 Na2 3.483(19) .
W4 O4T 1.74(3) .
W4 O4A 1.87(3) .
W4 O34 1.90(3) .
W4 O45 1.95(3) .
W4 O46 1.96(3) .
W4 O2S1 2.24(2) .
W4 Na1 3.629(17) .
W5 O5T 1.70(3) .
W5 O25 1.89(3) .
W5 O56 1.90(3) .
W5 O45 1.94(3) .
W5 O58 1.97(3) .
W5 O2S1 2.35(2) .
W6 O6T 1.71(3) .
W6 O62Y 1.76(2) .
W6 O46 1.93(3) .
W6 O67 1.94(3) .
W6 O56 2.04(3) .
W6 O2S1 2.27(2) .
W6 Na1 3.654(17) .
W7 O7T 1.70(3) .
W7 O72Y 1.79(2) .
W7 O67 1.89(3) .
W7 O79 1.97(3) .
W7 O78 2.04(3) .
W7 O3S1 2.27(2) .
W7 Na5 3.72(5) .
W8 O8T 1.73(3) .
W8 O58 1.79(3) .
W8 O28 1.85(3) .
W8 O89 1.85(2) .
W8 O78 1.89(3) .
W8 O3S1 2.35(2) .
W9 O9T 1.72(3) .
W9 O91Y 1.76(3) .
W9 O19 1.87(2) .
W9 O79 1.98(3) .
W9 O89 2.09(2) .
W9 O3S1 2.25(2) .
W9 Na5 3.67(5) .
W10 O10T 1.71(3) .
W10 O210 1.75(3) .
W10 O104 1.93(2) .
W10 O10A 1.933(17) .
W10 O101 2.05(3) .
W10 O1S2 2.27(2) .
W10 Na6 3.54(9) .
W11 O11T 1.78(4) .
W11 O101 1.83(3) .
W11 O101 1.83(3) 7_565
W11 O112 1.88(2) .
W11 O112 1.88(2) 7_565
W11 O1S2 2.34(3) .
W12 O12T 1.73(3) .
W12 O123 1.85(3) .
W12 O124 1.89(3) .
W12 O112 1.92(2) .
W12 O12A 1.922(11) .
W12 O2S2 2.36(2) .
W13 O13T 1.74(3) .
W13 O13A 1.79(3) .
W13 O13B 1.918(10) .
W13 O134 1.96(3) .
W13 O123 2.02(2) .
W13 O2S2 2.22(2) .
W13 Na4 3.63(4) .
W13 Na1 3.639(15) .
W14 O14T 1.75(3) .
W14 O214 1.80(2) .
W14 O104 1.89(2) .
W14 O134 1.95(3) .
W14 O124 2.04(3) .
W14 O2S2 2.24(2) .
W14 Na1 3.696(15) .
W15 O15A 1.68(5) .
W15 O152 1.74(3) 7_565
W15 O152 1.74(3) .
W15 O151 1.80(5) .
W15 Na1 3.506(18) .
W15 Na1 3.506(18) 7_565
W15 Na2 3.57(4) .
Sb1 O3S1 1.95(2) .
Sb1 O2S1 1.99(2) .
Sb1 O1S1 1.99(2) .
Sb2 O1S2 1.96(3) .
Sb2 O2S2 2.00(2) .
Sb2 O2S2 2.00(2) 7_565
Y1 O151 2.24(5) .
Y1 O1Y1 2.31(6) .
Y1 O91Y 2.33(3) 7_565
Y1 O91Y 2.33(3) .
Y1 O11Y 2.36(2) 7_565
Y1 O11Y 2.36(2) .
Y1 O1C1 2.42(4) .
Y1 O2C1 2.45(4) .
Y1 C1 2.79(6) .
Y1 Na2 3.40(4) .
Y1 Na5 3.93(5) 7_565
Y1 Na5 3.93(5) .
Y2 O72Y 2.30(2) .
Y2 O152 2.30(3) .
Y2 O1Y2 2.33(3) .
Y2 O210 2.34(3) .
Y2 O214 2.36(2) .
Y2 O62Y 2.37(2) .
Y2 O2C3 2.42(3) .
Y2 O1C3 2.43(3) .
Y2 C3 2.86(4) .
Y2 Na1 3.417(17) .
Y2 Na6 3.87(7) .
Y2 Na5 3.99(5) .
O3A Na2 2.13(3) .
O4A Na1 2.24(3) .
O4T Na3 2.31(5) .
O10A W10 1.933(17) 7_565
O10A Na6 2.75(11) .
O11Y Na2 2.37(3) .
O1Y1 Na5 2.40(6) 7_565
O1Y1 Na5 2.40(6) .
O1S2 W10 2.27(2) 7_565
O12A W12 1.922(11) 7_565
O1Y2 Na6 2.31(9) .
O1Y2 Na5 2.35(6) .
O13B W13 1.918(11) 7_565
O13A Na1 2.30(3) .
O13A Na4 2.36(5) .
O15A Na4 2.68(7) .
O62Y Na1 2.40(3) .
O72Y Na5 2.89(6) .
O79 Na5 2.89(6) .
O91Y Na5 2.79(6) .
O151 Na2 2.41(6) .
O152 Na1 2.46(3) .
O210 Na6 2.67(8) .
O214 Na1 2.40(3) .
C1 O1C1 1.18(6) .
C1 O2C1 1.28(7) .
C1 C2 1.35(9) .
C3 O2C3 1.24(5) .
C3 O1C3 1.29(5) .
C3 C4 1.44(6) .
Na1 Na4 3.68(4) .
Na2 O3A 2.13(3) 7_565
Na2 O11Y 2.37(3) 7_565
Na2 W3 3.483(19) 7_565
Na2 W1 3.64(2) 7_565
Na3 O6W 2.14(6) .
Na3 O13W 2.30(6) .
Na3 O14W 2.46(7) 5_566
Na3 O7W 2.50(6) .
Na4 O13A 2.36(5) 7_565
Na4 W13 3.63(4) 7_565
Na4 Na1 3.68(4) 7_565
Na5 Na5 3.97(10) 7_565
Na5 Na6 4.05(10) .
Na6 O1Y2 2.31(9) 7_565
Na6 O210 2.67(8) 7_565
Na6 W10 3.54(9) 7_565
Na6 Y2 3.87(7) 7_565
Na6 Na5 4.05(10) 7_565
O14W Na3 2.46(7) 5_566
